data_7006106
loop_
_publ_author_name
'Lazar, Hanane Z.'
'Forestier, Thibaut'
'Barrett, Simon A.'
'Kilner, Colin A.'
'L\'etard, Jean-Fran\,cois'
'Halcrow, Malcolm A.'

_publ_section_title
;
 Thermal and light-induced spin-crossover in salts of the heptadentate
 complex [tris(4-{pyrazol-3-yl}-3-aza-3-butenyl)amine]iron(ii).
;
_journal_issue 38
_journal_name_full 'Dalton transactions (Cambridge, England : 2003)'
_journal_page_first 4276
_journal_page_last 4285
_journal_paper_doi 10.1039/b708971f
_journal_year 2007
_chemical_formula_moiety 'C18 H24 Fe N10, 2[N O3], C H3 N O2'
_chemical_formula_sum 'C19 H27 Fe N13 O8'
_chemical_formula_weight 621.39
_chemical_name_common
;
(Tris-(4-(pyrazol-3-yl)-3-aza-3-butenyl)amine)iron(ii)
dinitrate mono-nitromethane solvate
;
_chemical_name_systematic
;
[Tris-(4-{pyrazol-3-yl}-3-aza-3-butenyl)amine]iron(II)
dinitrate mono-nitromethane solvate
;
_space_group_IT_number 19
_symmetry_cell_setting orthorhombic
_symmetry_space_group_name_Hall 'P 2ac 2ab'
_symmetry_space_group_name_H-M 'P 21 21 21'
_atom_sites_solution_hydrogens geom
_atom_sites_solution_primary direct
_atom_sites_solution_secondary difmap
_audit_creation_method SHELXL-97
_cell_angle_alpha 90.00
_cell_angle_beta 90.00
_cell_angle_gamma 90.00
_cell_formula_units_Z 4
_cell_length_a 11.6229(10)
_cell_length_b 12.6878(12)
_cell_length_c 17.5957(19)
_cell_measurement_reflns_used 68429
_cell_measurement_temperature 150(2)
_cell_measurement_theta_max 30.07
_cell_measurement_theta_min 2.64
_cell_volume 2594.8(4)
_computing_cell_refinement 'APEX 2 software, Bruker Nonius 2004'
_computing_data_collection 'APEX 2 software, Bruker Nonius 2004'
_computing_data_reduction 'SAINT, Bruker Nonius 2004'
_computing_molecular_graphics 'XSEED (Barbour, 2003)'
_computing_publication_material 'local program'
_computing_structure_refinement 'SHELXL-97 (Sheldrick, 1997)'
_computing_structure_solution 'SHELXS-97 (Sheldrick, 1990)'
_diffrn_ambient_temperature 150(2)
_diffrn_detector_area_resol_mean '120 microns'
_diffrn_measured_fraction_theta_full 0.990
_diffrn_measured_fraction_theta_max 0.990
_diffrn_measurement_device_type 'Bruker X8 Apex diffractometer'
_diffrn_measurement_method 'Rotation images'
_diffrn_radiation_monochromator graphite
_diffrn_radiation_source 'rotating anode'
_diffrn_radiation_type MoK\a
_diffrn_radiation_wavelength 0.71073
_diffrn_reflns_av_R_equivalents 0.0503
_diffrn_reflns_av_sigmaI/netI 0.0317
_diffrn_reflns_limit_h_max 13
_diffrn_reflns_limit_h_min -16
_diffrn_reflns_limit_k_max 17
_diffrn_reflns_limit_k_min -17
_diffrn_reflns_limit_l_max 24
_diffrn_reflns_limit_l_min -24
_diffrn_reflns_number 68429
_diffrn_reflns_theta_full 30.07
_diffrn_reflns_theta_max 30.07
_diffrn_reflns_theta_min 2.64
_exptl_absorpt_coefficient_mu 0.654
_exptl_absorpt_correction_T_max 0.891
_exptl_absorpt_correction_T_min 0.749
_exptl_absorpt_correction_type multi-scan
_exptl_absorpt_process_details
;
Sheldrick, G. M. (2002). SADABS v. 2.03. University of
G/ottingen, Germany.
;
_exptl_crystal_colour Orange-brown
_exptl_crystal_density_diffrn 1.591
_exptl_crystal_density_method 'not measured'
_exptl_crystal_description 'Rectangular prism'
_exptl_crystal_F_000 1288
_exptl_crystal_size_max 0.25
_exptl_crystal_size_mid 0.13
_exptl_crystal_size_min 0.11
_refine_diff_density_max 1.118
_refine_diff_density_min -0.364
_refine_diff_density_rms 0.071
_refine_ls_abs_structure_details 'Flack H D (1983), Acta Cryst. A39, 876-881'
_refine_ls_abs_structure_Flack -0.002(14)
_refine_ls_extinction_method none
_refine_ls_goodness_of_fit_ref 1.052
_refine_ls_hydrogen_treatment constr
_refine_ls_matrix_type full
_refine_ls_number_parameters 371
_refine_ls_number_reflns 7534
_refine_ls_number_restraints 0
_refine_ls_restrained_S_all 1.052
_refine_ls_R_factor_all 0.0519
_refine_ls_R_factor_gt 0.0435
_refine_ls_shift/su_max 0.001
_refine_ls_shift/su_mean 0.000
_refine_ls_structure_factor_coef Fsqd
_refine_ls_weighting_details 'calc w=1/[\s^2^(Fo^2^)+(0.0617P)^2^+1.1587P] where P=(Fo^2^+2Fc^2^)/3'
_refine_ls_weighting_scheme calc
_refine_ls_wR_factor_gt 0.1082
_refine_ls_wR_factor_ref 0.1137
_reflns_number_gt 6696
_reflns_number_total 7534
_reflns_threshold_expression >2sigma(I)
_cod_data_source_file b708971f.txt
_cod_data_source_block mh172
_cod_depositor_comments
;
The following automatic conversions were performed:
'_symmetry_cell_setting' value 'Orthorhombic' changed to 'orthorhombic'
according to '/home/saulius/struct/CIF-dictionaries/cif_core.dic'
dictionary named 'cif_core.dic' version 2.4.1 from 2010-06-29.

Automatic conversion script
Id: cif_fix_enum 1527 2010-12-29 10:47:43Z saulius 
;
_cod_database_code 7006106

loop_
_symmetry_equiv_pos_as_xyz
'x, y, z'
'-x+1/2, -y, z+1/2'
'x+1/2, -y+1/2, -z'
'-x, y+1/2, -z+1/2'

loop_
_atom_site_label
_atom_site_type_symbol
_atom_site_fract_x
_atom_site_fract_y
_atom_site_fract_z
_atom_site_U_iso_or_equiv
_atom_site_adp_type
_atom_site_occupancy
_atom_site_symmetry_multiplicity
_atom_site_calc_flag
_atom_site_refinement_flags
_atom_site_disorder_assembly
_atom_site_disorder_group
Fe1 Fe 0.42025(3) 0.61573(2) 0.934463(18) 0.02319(8) Uani 1 1 d . . .
N2 N 0.4175(2) 0.8234(2) 0.82882(14) 0.0435(6) Uani 1 1 d . . .
C3 C 0.4860(3) 0.7830(2) 0.76640(15) 0.0349(6) Uani 1 1 d . . .
H3A H 0.5666 0.8069 0.7726 0.042 Uiso 1 1 calc R . .
H3B H 0.4565 0.8123 0.7180 0.042 Uiso 1 1 calc R . .
C4 C 0.4836(4) 0.6622(2) 0.76230(17) 0.0465(8) Uani 1 1 d . . .
H4A H 0.4049 0.6382 0.7494 0.056 Uiso 1 1 calc R . .
H4B H 0.5363 0.6377 0.7218 0.056 Uiso 1 1 calc R . .
N5 N 0.51868(19) 0.61634(18) 0.83537(12) 0.0324(4) Uani 1 1 d . . .
C6 C 0.6198(2) 0.5752(2) 0.84009(15) 0.0316(5) Uani 1 1 d . . .
H6 H 0.6701 0.5724 0.7976 0.038 Uiso 1 1 calc R . .
C7 C 0.6530(2) 0.53296(19) 0.91423(14) 0.0293(5) Uani 1 1 d . . .
N8 N 0.57198(19) 0.54035(15) 0.96946(11) 0.0255(4) Uani 1 1 d . . .
N9 N 0.6198(2) 0.49584(17) 1.03192(12) 0.0310(4) Uani 1 1 d . . .
H9 H 0.5849 0.4899 1.0761 0.037 Uiso 1 1 calc R . .
C10 C 0.7278(3) 0.4616(2) 1.01782(18) 0.0375(6) Uani 1 1 d . . .
H10 H 0.7774 0.4277 1.0531 0.045 Uiso 1 1 calc R . .
C11 C 0.7533(2) 0.4847(2) 0.94300(19) 0.0379(6) Uani 1 1 d . . .
H11 H 0.8230 0.4711 0.9167 0.045 Uiso 1 1 calc R . .
C12 C 0.2958(3) 0.8327(3) 0.8198(2) 0.0451(7) Uani 1 1 d . . .
H12A H 0.2731 0.8012 0.7705 0.054 Uiso 1 1 calc R . .
H12B H 0.2747 0.9083 0.8186 0.054 Uiso 1 1 calc R . .
C13 C 0.2294(3) 0.7784(2) 0.8835(2) 0.0521(9) Uani 1 1 d . . .
H13A H 0.2442 0.8151 0.9322 0.062 Uiso 1 1 calc R . .
H13B H 0.1458 0.7822 0.8729 0.062 Uiso 1 1 calc R . .
N14 N 0.2649(2) 0.66665(18) 0.89007(14) 0.0351(5) Uani 1 1 d . . .
C15 C 0.1975(2) 0.5937(2) 0.86491(14) 0.0336(6) Uani 1 1 d . . .
H15 H 0.1251 0.6103 0.8429 0.040 Uiso 1 1 calc R . .
C16 C 0.2368(2) 0.4843(2) 0.87162(14) 0.0304(5) Uani 1 1 d . . .
N17 N 0.34284(19) 0.47297(16) 0.90271(11) 0.0269(4) Uani 1 1 d . . .
N18 N 0.3649(2) 0.36776(17) 0.90229(12) 0.0331(5) Uani 1 1 d . . .
H18 H 0.4285 0.3388 0.9197 0.040 Uiso 1 1 calc R . .
C19 C 0.2760(3) 0.3136(2) 0.87157(17) 0.0430(7) Uani 1 1 d . . .
H19 H 0.2721 0.2393 0.8653 0.052 Uiso 1 1 calc R . .
C20 C 0.1914(3) 0.3854(3) 0.85088(15) 0.0411(6) Uani 1 1 d . . .
H20 H 0.1192 0.3711 0.8279 0.049 Uiso 1 1 calc R . .
C21 C 0.4720(3) 0.8957(2) 0.88202(17) 0.0397(6) Uani 1 1 d . . .
H21A H 0.4119 0.9386 0.9072 0.048 Uiso 1 1 calc R . .
H21B H 0.5229 0.9443 0.8535 0.048 Uiso 1 1 calc R . .
C22 C 0.5421(3) 0.8391(3) 0.94219(18) 0.0456(7) Uani 1 1 d . . .
H22A H 0.6093 0.8047 0.9181 0.055 Uiso 1 1 calc R . .
H22B H 0.5710 0.8909 0.9797 0.055 Uiso 1 1 calc R . .
N23 N 0.47184(19) 0.75942(18) 0.98119(12) 0.0303(4) Uani 1 1 d . . .
C24 C 0.4385(2) 0.77863(19) 1.04945(14) 0.0280(5) Uani 1 1 d . . .
H24 H 0.4569 0.8430 1.0743 0.034 Uiso 1 1 calc R . .
C25 C 0.3708(2) 0.69631(18) 1.08714(13) 0.0234(4) Uani 1 1 d . . .
N26 N 0.34991(16) 0.60993(16) 1.04405(10) 0.0237(4) Uani 1 1 d . . .
N27 N 0.29252(18) 0.54328(16) 1.09032(11) 0.0257(4) Uani 1 1 d . . .
H27 H 0.2677 0.4806 1.0766 0.031 Uiso 1 1 calc R . .
C28 C 0.2779(2) 0.5852(2) 1.16109(14) 0.0287(5) Uani 1 1 d . . .
H28 H 0.2408 0.5521 1.2028 0.034 Uiso 1 1 calc R . .
C29 C 0.3265(2) 0.6844(2) 1.16117(14) 0.0273(5) Uani 1 1 d . . .
H29 H 0.3295 0.7335 1.2019 0.033 Uiso 1 1 calc R . .
N30 N 0.5704(2) 0.17940(18) 0.94618(13) 0.0397(5) Uani 1 1 d . . .
O31 O 0.5821(2) 0.27564(16) 0.94024(15) 0.0518(5) Uani 1 1 d . . .
O32 O 0.4725(3) 0.1432(2) 0.9341(2) 0.0815(9) Uani 1 1 d . . .
O33 O 0.6501(3) 0.1209(3) 0.96500(17) 0.0888(12) Uani 1 1 d . . .
N34 N 0.5951(2) 0.44744(17) 1.22450(13) 0.0320(5) Uani 1 1 d . . .
O35 O 0.52369(19) 0.4882(2) 1.17916(13) 0.0468(5) Uani 1 1 d . . .
O36 O 0.5774(2) 0.4487(2) 1.29472(12) 0.0499(5) Uani 1 1 d . . .
O37 O 0.68393(19) 0.40595(18) 1.19825(13) 0.0465(5) Uani 1 1 d . . .
C38 C 0.4092(4) 0.2696(3) 1.0911(2) 0.0641(10) Uani 1 1 d . . .
H38A H 0.4649 0.3231 1.0749 0.096 Uiso 1 1 calc R . .
H38B H 0.3388 0.2763 1.0608 0.096 Uiso 1 1 calc R . .
H38C H 0.4422 0.1992 1.0836 0.096 Uiso 1 1 calc R . .
N39 N 0.3817(2) 0.2848(2) 1.17226(16) 0.0443(6) Uani 1 1 d . . .
O40 O 0.4415(3) 0.2428(3) 1.22105(17) 0.0672(8) Uani 1 1 d . . .
O41 O 0.2992(2) 0.3418(2) 1.18788(14) 0.0545(6) Uani 1 1 d . . .

loop_
_atom_site_aniso_label
_atom_site_aniso_U_11
_atom_site_aniso_U_22
_atom_site_aniso_U_33
_atom_site_aniso_U_23
_atom_site_aniso_U_13
_atom_site_aniso_U_12
Fe1 0.01788(14) 0.02297(13) 0.02872(14) -0.00531(13) 0.00333(12) -0.00129(12)
N2 0.0224(11) 0.0686(17) 0.0397(12) -0.0065(11) 0.0056(10) 0.0023(12)
C3 0.0420(15) 0.0330(13) 0.0296(12) 0.0071(10) 0.0087(10) 0.0008(11)
C4 0.070(2) 0.0339(14) 0.0355(14) 0.0009(11) -0.0200(14) 0.0008(14)
N5 0.0359(11) 0.0244(9) 0.0369(10) 0.0043(9) -0.0105(8) -0.0060(9)
C6 0.0329(13) 0.0312(11) 0.0306(11) 0.0015(10) 0.0024(10) -0.0059(10)
C7 0.0278(12) 0.0257(11) 0.0343(12) 0.0028(9) -0.0007(9) -0.0019(9)
N8 0.0252(10) 0.0263(9) 0.0250(8) 0.0022(7) -0.0026(8) -0.0035(8)
N9 0.0355(12) 0.0267(10) 0.0309(10) 0.0045(8) -0.0083(8) -0.0081(8)
C10 0.0315(14) 0.0309(12) 0.0500(16) 0.0091(11) -0.0148(11) -0.0063(11)
C11 0.0242(12) 0.0345(12) 0.0549(17) 0.0094(12) -0.0012(11) -0.0006(9)
C12 0.0286(14) 0.0445(16) 0.062(2) 0.0243(14) -0.0069(13) -0.0011(12)
C13 0.0344(16) 0.0312(14) 0.091(3) 0.0099(16) 0.0250(17) 0.0085(12)
N14 0.0385(13) 0.0269(10) 0.0401(12) 0.0060(9) 0.0172(10) 0.0049(9)
C15 0.0274(13) 0.0464(16) 0.0271(11) 0.0089(10) 0.0075(9) 0.0066(11)
C16 0.0290(13) 0.0408(13) 0.0215(10) 0.0011(9) 0.0038(9) -0.0015(10)
N17 0.0303(11) 0.0274(9) 0.0230(9) 0.0018(7) 0.0043(7) 0.0034(8)
N18 0.0450(13) 0.0281(11) 0.0262(9) -0.0003(8) 0.0028(9) 0.0047(9)
C19 0.062(2) 0.0344(13) 0.0320(13) -0.0088(11) 0.0023(13) -0.0041(14)
C20 0.0474(16) 0.0463(15) 0.0296(11) -0.0075(12) -0.0003(11) -0.0105(14)
C21 0.0514(17) 0.0241(12) 0.0437(14) 0.0031(11) 0.0083(12) -0.0021(12)
C22 0.0401(15) 0.0561(17) 0.0406(15) 0.0132(14) -0.0035(12) -0.0261(13)
N23 0.0234(10) 0.0331(11) 0.0343(11) 0.0059(9) 0.0016(8) -0.0071(8)
C24 0.0228(12) 0.0255(10) 0.0359(12) -0.0023(9) -0.0042(9) -0.0028(8)
C25 0.0206(10) 0.0235(10) 0.0262(10) -0.0030(8) -0.0026(8) 0.0024(8)
N26 0.0239(9) 0.0217(8) 0.0256(8) 0.0012(7) 0.0006(6) -0.0014(8)
N27 0.0233(10) 0.0251(9) 0.0286(9) 0.0032(7) 0.0015(7) -0.0021(7)
C28 0.0286(12) 0.0318(11) 0.0258(10) 0.0039(9) 0.0021(9) 0.0040(9)
C29 0.0248(12) 0.0306(11) 0.0265(11) -0.0013(9) -0.0009(9) 0.0060(9)
N30 0.0508(14) 0.0313(10) 0.0371(12) -0.0061(9) 0.0010(11) 0.0094(11)
O31 0.0519(13) 0.0368(10) 0.0667(14) 0.0021(10) -0.0049(13) -0.0042(10)
O32 0.095(2) 0.0577(16) 0.092(2) -0.0068(17) -0.007(2) -0.0308(16)
O33 0.106(3) 0.102(2) 0.0577(15) -0.0026(16) 0.0020(16) 0.078(2)
N34 0.0285(12) 0.0306(10) 0.0368(11) 0.0026(8) -0.0049(9) -0.0018(9)
O35 0.0362(11) 0.0611(14) 0.0431(11) 0.0114(10) -0.0063(9) 0.0119(10)
O36 0.0478(12) 0.0670(14) 0.0348(10) 0.0072(10) 0.0007(10) -0.0033(12)
O37 0.0419(12) 0.0497(13) 0.0478(11) -0.0029(10) -0.0038(9) 0.0208(10)
C38 0.080(3) 0.066(2) 0.0459(17) -0.0150(16) 0.0154(19) -0.002(2)
N39 0.0444(15) 0.0422(13) 0.0463(14) 0.0033(11) 0.0100(11) -0.0065(11)
O40 0.0598(18) 0.0778(18) 0.0642(16) 0.0184(15) 0.0104(13) 0.0161(14)
O41 0.0591(15) 0.0511(13) 0.0533(14) 0.0017(11) 0.0156(12) 0.0095(12)

loop_
_atom_type_symbol
_atom_type_description
_atom_type_scat_dispersion_real
_atom_type_scat_dispersion_imag
_atom_type_scat_source
C C 0.0033 0.0016 'International Tables Vol C Tables 4.2.6.8 and 6.1.1.4'
H H 0.0000 0.0000 'International Tables Vol C Tables 4.2.6.8 and 6.1.1.4'
N N 0.0061 0.0033 'International Tables Vol C Tables 4.2.6.8 and 6.1.1.4'
O O 0.0106 0.0060 'International Tables Vol C Tables 4.2.6.8 and 6.1.1.4'
Fe Fe 0.3463 0.8444 'International Tables Vol C Tables 4.2.6.8 and 6.1.1.4'

loop_
_geom_angle_atom_site_label_1
_geom_angle_atom_site_label_2
_geom_angle_atom_site_label_3
_geom_angle
_geom_angle_site_symmetry_1
_geom_angle_site_symmetry_3
_geom_angle_publ_flag
N14 Fe1 N5 99.31(8) . . ?
N14 Fe1 N23 97.27(9) . . ?
N5 Fe1 N23 99.70(9) . . ?
N14 Fe1 N26 91.02(8) . . ?
N5 Fe1 N26 169.55(8) . . ?
N23 Fe1 N26 77.32(8) . . ?
N14 Fe1 N17 78.17(9) . . ?
N5 Fe1 N17 90.90(8) . . ?
N23 Fe1 N17 169.06(8) . . ?
N26 Fe1 N17 92.72(8) . . ?
N14 Fe1 N8 170.28(9) . . ?
N5 Fe1 N8 77.64(8) . . ?
N23 Fe1 N8 92.35(8) . . ?
N26 Fe1 N8 92.40(8) . . ?
N17 Fe1 N8 92.58(8) . . ?
N14 Fe1 N2 61.25(8) . . ?
N5 Fe1 N2 61.34(8) . . ?
N23 Fe1 N2 61.08(8) . . ?
N26 Fe1 N2 123.73(7) . . ?
N17 Fe1 N2 123.20(7) . . ?
N8 Fe1 N2 123.36(7) . . ?
C12 N2 C3 119.3(3) . . ?
C12 N2 C21 116.8(3) . . ?
C3 N2 C21 118.1(2) . . ?
C12 N2 Fe1 98.14(17) . . ?
C3 N2 Fe1 98.20(17) . . ?
C21 N2 Fe1 98.06(16) . . ?
N2 C3 C4 112.2(3) . . ?
N5 C4 C3 110.4(2) . . ?
C6 N5 C4 118.0(3) . . ?
C6 N5 Fe1 116.41(17) . . ?
C4 N5 Fe1 125.5(2) . . ?
N5 C6 C7 116.5(2) . . ?
N8 C7 C11 110.3(2) . . ?
N8 C7 C6 115.5(2) . . ?
C11 C7 C6 134.2(3) . . ?
N9 N8 C7 105.5(2) . . ?
N9 N8 Fe1 140.58(17) . . ?
C7 N8 Fe1 113.88(16) . . ?
C10 N9 N8 111.5(2) . . ?
N9 C10 C11 107.8(2) . . ?
C10 C11 C7 104.9(3) . . ?
N2 C12 C13 112.4(3) . . ?
N14 C13 C12 110.4(3) . . ?
C15 N14 C13 119.4(3) . . ?
C15 N14 Fe1 115.79(18) . . ?
C13 N14 Fe1 124.8(2) . . ?
N14 C15 C16 117.5(2) . . ?
N17 C16 C20 110.5(3) . . ?
N17 C16 C15 114.6(2) . . ?
C20 C16 C15 134.9(3) . . ?
C16 N17 N18 105.9(2) . . ?
C16 N17 Fe1 113.95(17) . . ?
N18 N17 Fe1 140.19(18) . . ?
C19 N18 N17 110.9(2) . . ?
N18 C19 C20 108.1(3) . . ?
C19 C20 C16 104.6(3) . . ?
N2 C21 C22 112.6(2) . . ?
N23 C22 C21 110.7(2) . . ?
C24 N23 C22 118.2(2) . . ?
C24 N23 Fe1 116.55(17) . . ?
C22 N23 Fe1 125.21(19) . . ?
N23 C24 C25 116.7(2) . . ?
N26 C25 C29 111.4(2) . . ?
N26 C25 C24 114.8(2) . . ?
C29 C25 C24 133.7(2) . . ?
N27 N26 C25 104.93(18) . . ?
N27 N26 Fe1 140.32(16) . . ?
C25 N26 Fe1 114.63(15) . . ?
N26 N27 C28 111.6(2) . . ?
N27 C28 C29 107.8(2) . . ?
C28 C29 C25 104.3(2) . . ?
O33 N30 O31 122.4(3) . . ?
O33 N30 O32 120.7(3) . . ?
O31 N30 O32 116.8(3) . . ?
O37 N34 O36 120.4(2) . . ?
O37 N34 O35 118.9(2) . . ?
O36 N34 O35 120.7(3) . . ?
O40 N39 O41 122.7(3) . . ?
O40 N39 C38 119.8(3) . . ?
O41 N39 C38 117.5(3) . . ?

loop_
_geom_bond_atom_site_label_1
_geom_bond_atom_site_label_2
_geom_bond_distance
_geom_bond_site_symmetry_2
_geom_bond_publ_flag
Fe1 N14 2.071(3) . ?
Fe1 N5 2.085(2) . ?
Fe1 N23 2.088(2) . ?
Fe1 N26 2.0957(19) . ?
Fe1 N17 2.098(2) . ?
Fe1 N8 2.099(2) . ?
Fe1 N2 3.224(3) . ?
N2 C12 1.428(4) . ?
N2 C3 1.450(3) . ?
N2 C21 1.456(4) . ?
C3 C4 1.535(4) . ?
C4 N5 1.469(3) . ?
N5 C6 1.289(4) . ?
C6 C7 1.462(4) . ?
C7 N8 1.357(3) . ?
C7 C11 1.410(4) . ?
N8 N9 1.355(3) . ?
N9 C10 1.351(4) . ?
C10 C11 1.381(4) . ?
C12 C13 1.526(4) . ?
C13 N14 1.481(4) . ?
N14 C15 1.290(4) . ?
C15 C16 1.467(4) . ?
C16 N17 1.356(3) . ?
C16 C20 1.409(4) . ?
N17 N18 1.359(3) . ?
N18 C19 1.354(4) . ?
C19 C20 1.389(5) . ?
C21 C22 1.517(4) . ?
C22 N23 1.470(3) . ?
N23 C24 1.285(3) . ?
C24 C25 1.467(3) . ?
C25 N26 1.354(3) . ?
C25 C29 1.409(3) . ?
N26 N27 1.350(3) . ?
N27 C28 1.365(3) . ?
C28 C29 1.379(4) . ?
N30 O33 1.233(4) . ?
N30 O31 1.233(3) . ?
N30 O32 1.245(4) . ?
N34 O37 1.247(3) . ?
N34 O36 1.253(3) . ?
N34 O35 1.262(3) . ?
C38 N39 1.477(4) . ?
N39 O40 1.227(4) . ?
N39 O41 1.233(4) . ?

loop_
_geom_hbond_atom_site_label_D
_geom_hbond_atom_site_label_H
_geom_hbond_atom_site_label_A
_geom_hbond_distance_DH
_geom_hbond_distance_HA
_geom_hbond_distance_DA
_geom_hbond_angle_DHA
_geom_hbond_site_symmetry_A
N9 H9 O35 0.88 1.95 2.823(3) 172.6 .
C10 H10 O32 0.95 2.45 3.252(4) 142.0 3_557
N18 H18 O31 0.88 1.99 2.861(4) 169.9 .
C19 H19 O37 0.95 2.39 3.227(4) 147.3 3_457
N27 H27 O33 0.88 2.01 2.833(3) 154.1 3_457
